data_7214816
loop_
_publ_author_name
'Kole, Goutam Kumar'
'Tan, Geok Kheng'
'Vittal, Jagadese J.'

_publ_section_title
;
 Solid state photodimerization of trans-2-(4-pyridyl)-4-vinylbenzoic acid
 via salt formation and isomerisation of cyclobutane compounds in solution
;
_journal_issue 21
_journal_name_full CrystEngComm
_journal_page_first 7438
_journal_paper_doi 10.1039/c2ce26086g
_journal_volume 14
_journal_year 2012
_chemical_formula_sum 'C40.75 H39 N4 O6.75'
_chemical_formula_weight 692.76
_chemical_name_systematic
;
?
;
_space_group_IT_number 14
_symmetry_cell_setting monoclinic
_symmetry_space_group_name_Hall '-P 2yn'
_symmetry_space_group_name_H-M 'P 1 21/n 1'
_atom_sites_solution_hydrogens geom
_atom_sites_solution_primary direct
_atom_sites_solution_secondary difmap
_audit_creation_method SHELXL-97
_cell_angle_alpha 90.00
_cell_angle_beta 95.067(3)
_cell_angle_gamma 90.00
_cell_formula_units_Z 4
_cell_length_a 10.1643(11)
_cell_length_b 10.1819(10)
_cell_length_c 34.305(4)
_cell_measurement_reflns_used 668
_cell_measurement_temperature 100(2)
_cell_measurement_theta_max 20.24
_cell_measurement_theta_min 2.68
_cell_volume 3536.4(7)
_computing_cell_refinement 'Bruker SMART'
_computing_data_collection 'Bruker SMART'
_computing_data_reduction 'Bruker SAINT'
_computing_molecular_graphics 'Bruker SHELXTL'
_computing_publication_material 'Bruker SHELXTL'
_computing_structure_refinement 'SHELXL-97 (Sheldrick, 1997)'
_computing_structure_solution 'SHELXS-97 (Sheldrick, 1990)'
_diffrn_ambient_temperature 100(2)
_diffrn_measured_fraction_theta_full 0.999
_diffrn_measured_fraction_theta_max 0.999
_diffrn_measurement_device_type 'CCD area detector'
_diffrn_measurement_method 'phi and omega scans'
_diffrn_radiation_monochromator graphite
_diffrn_radiation_source 'fine-focus sealed tube'
_diffrn_radiation_type MoK\a
_diffrn_radiation_wavelength 0.71073
_diffrn_reflns_av_R_equivalents 0.0839
_diffrn_reflns_av_sigmaI/netI 0.0889
_diffrn_reflns_limit_h_max 12
_diffrn_reflns_limit_h_min -12
_diffrn_reflns_limit_k_max 11
_diffrn_reflns_limit_k_min -12
_diffrn_reflns_limit_l_max 40
_diffrn_reflns_limit_l_min -35
_diffrn_reflns_number 20322
_diffrn_reflns_theta_full 25.00
_diffrn_reflns_theta_max 25.00
_diffrn_reflns_theta_min 2.05
_exptl_absorpt_coefficient_mu 0.089
_exptl_absorpt_correction_T_max 0.9911
_exptl_absorpt_correction_T_min 0.9600
_exptl_absorpt_correction_type multi-scan
_exptl_absorpt_process_details 'Sadabs, (Sheldrick 2001)'
_exptl_crystal_colour Colourless
_exptl_crystal_density_diffrn 1.301
_exptl_crystal_density_meas ?
_exptl_crystal_density_method 'not measured'
_exptl_crystal_description Block
_exptl_crystal_F_000 1462
_exptl_crystal_size_max 0.46
_exptl_crystal_size_mid 0.18
_exptl_crystal_size_min 0.10
_refine_diff_density_max 1.076
_refine_diff_density_min -0.478
_refine_diff_density_rms 0.081
_refine_ls_extinction_method none
_refine_ls_goodness_of_fit_ref 1.072
_refine_ls_hydrogen_treatment mixed
_refine_ls_matrix_type full
_refine_ls_number_parameters 489
_refine_ls_number_reflns 6205
_refine_ls_number_restraints 4
_refine_ls_restrained_S_all 1.073
_refine_ls_R_factor_all 0.1337
_refine_ls_R_factor_gt 0.0861
_refine_ls_shift/su_max 0.000
_refine_ls_shift/su_mean 0.000
_refine_ls_structure_factor_coef Fsqd
_refine_ls_weighting_details 'calc w=1/[\s^2^(Fo^2^)+(0.1029P)^2^+3.7133P] where P=(Fo^2^+2Fc^2^)/3'
_refine_ls_weighting_scheme calc
_refine_ls_wR_factor_gt 0.2053
_refine_ls_wR_factor_ref 0.2338
_reflns_number_gt 3999
_reflns_number_total 6205
_reflns_threshold_expression >2sigma(I)
_cod_data_source_file c2ce26086g.txt
_cod_data_source_block A571jj
_cod_depositor_comments
;
The following automatic conversions were performed:

'_symmetry_cell_setting' value 'Monoclinic' changed to 'monoclinic'
according to
/usr/data/users/saulius/automatic-downloads/retrospective/RSC/lib/dictionaries/cif_core.dic
dictionary named 'cif_core.dic' version 2.4.2 from
2011-04-26.

'_exptl_absorpt_correction_type' value 'Multi-scan'
changed to 'multi-scan' according to
/usr/data/users/saulius/automatic-downloads/retrospective/RSC/lib/dictionaries/cif_core.dic
dictionary named 'cif_core.dic' version 2.4.2 from 2011-04-26.

Automatic conversion script
Id: cif_fix_values 2281 2013-09-26 08:29:07Z andrius 

The following automatic conversions were performed:

'_exptl_crystal_density_meas' value 'Not Measured' was changed to '?'
- the value is perceived as not measured.

Automatic conversion script
Id: cif_fix_values 3008 2015-01-20 13:52:24Z robertas 
;
_cod_original_cell_volume 3536.4(6)
_cod_original_sg_symbol_H-M P2(1)/n
_cod_database_code 7214816

loop_
_symmetry_equiv_pos_as_xyz
'x, y, z'
'-x+1/2, y+1/2, -z+1/2'
'-x, -y, -z'
'x-1/2, -y-1/2, z-1/2'

loop_
_atom_site_label
_atom_site_type_symbol
_atom_site_fract_x
_atom_site_fract_y
_atom_site_fract_z
_atom_site_U_iso_or_equiv
_atom_site_adp_type
_atom_site_occupancy
_atom_site_symmetry_multiplicity
_atom_site_calc_flag
_atom_site_refinement_flags
_atom_site_disorder_assembly
_atom_site_disorder_group
O1 O 0.4986(3) 0.5983(3) 0.36365(9) 0.0312(7) Uani 1 1 d . . .
H1 H 0.4403 0.5986 0.3796 0.047 Uiso 1 1 calc R . .
O2 O 0.3698(3) 0.4397(3) 0.33470(9) 0.0316(7) Uani 1 1 d . . .
O3 O 1.5028(3) 0.1176(3) 0.13482(9) 0.0306(7) Uani 1 1 d . . .
H3 H 1.5592 0.1033 0.1188 0.046 Uiso 1 1 calc R . .
O4 O 1.5663(4) 0.3239(3) 0.12717(13) 0.0668(12) Uani 1 1 d . . .
N1 N 0.9962(4) 0.5666(4) 0.09614(11) 0.0401(10) Uani 1 1 d . . .
N2 N 0.9680(4) 0.1828(4) 0.37219(11) 0.0399(10) Uani 1 1 d . . .
N3 N 0.6801(3) 0.0611(4) 0.08856(10) 0.0318(9) Uani 1 1 d . . .
N4 N 0.1850(3) 0.1079(4) 0.08722(11) 0.0336(9) Uani 1 1 d . . .
C1 C 0.9842(4) 0.2983(4) 0.25166(12) 0.0247(9) Uani 1 1 d . . .
H1A H 0.9922 0.2176 0.2354 0.030 Uiso 1 1 calc R . .
C2 C 0.8691(4) 0.3880(4) 0.23165(12) 0.0244(9) Uani 1 1 d . . .
H2 H 0.8261 0.3427 0.2080 0.029 Uiso 1 1 calc R . .
C3 C 0.9727(4) 0.4882(4) 0.21909(12) 0.0256(9) Uani 1 1 d . . .
H3A H 0.9650 0.5728 0.2335 0.031 Uiso 1 1 calc R . .
C4 C 1.0867(4) 0.4007(4) 0.24033(12) 0.0255(9) Uani 1 1 d . . .
H4 H 1.1255 0.4468 0.2644 0.031 Uiso 1 1 calc R . .
C5 C 1.0732(5) 0.2435(5) 0.35978(14) 0.0404(12) Uani 1 1 d . . .
H5 H 1.1457 0.2610 0.3785 0.048 Uiso 1 1 calc R . .
C6 C 1.0838(4) 0.2825(4) 0.32160(13) 0.0279(10) Uani 1 1 d . . .
H6 H 1.1616 0.3251 0.3147 0.033 Uiso 1 1 calc R . .
C7 C 0.9807(4) 0.2591(4) 0.29342(12) 0.0228(9) Uani 1 1 d . . .
C8 C 0.8723(4) 0.1935(4) 0.30610(13) 0.0289(10) Uani 1 1 d . . .
H8 H 0.7993 0.1731 0.2879 0.035 Uiso 1 1 calc R . .
C9 C 0.8692(4) 0.1580(4) 0.34440(14) 0.0331(11) Uani 1 1 d . . .
H9 H 0.7932 0.1133 0.3518 0.040 Uiso 1 1 calc R . .
C10 C 0.7654(4) 0.4339(4) 0.25709(12) 0.0241(9) Uani 1 1 d . . .
C11 C 0.6363(4) 0.3886(4) 0.24976(12) 0.0249(9) Uani 1 1 d . . .
H11 H 0.6134 0.3375 0.2270 0.030 Uiso 1 1 calc R . .
C12 C 0.5409(4) 0.4160(4) 0.27474(12) 0.0243(9) Uani 1 1 d . . .
H12 H 0.4537 0.3833 0.2692 0.029 Uiso 1 1 calc R . .
C13 C 0.5720(4) 0.4917(4) 0.30818(12) 0.0228(9) Uani 1 1 d . . .
C14 C 0.6993(4) 0.5436(4) 0.31500(12) 0.0230(9) Uani 1 1 d . . .
H14 H 0.7206 0.5989 0.3369 0.028 Uiso 1 1 calc R . .
C15 C 0.7942(4) 0.5144(4) 0.28983(11) 0.0233(9) Uani 1 1 d . . .
H15 H 0.8806 0.5497 0.2948 0.028 Uiso 1 1 calc R . .
C16 C 0.4696(4) 0.5082(4) 0.33663(12) 0.0257(10) Uani 1 1 d . . .
C17 C 1.0177(4) 0.6576(4) 0.12402(13) 0.0352(11) Uani 1 1 d . . .
H17 H 1.0408 0.7434 0.1161 0.042 Uiso 1 1 calc R . .
C18 C 1.0090(4) 0.6366(4) 0.16296(13) 0.0285(10) Uani 1 1 d . . .
H18 H 1.0252 0.7067 0.1810 0.034 Uiso 1 1 calc R . .
C19 C 0.9768(4) 0.5139(4) 0.17623(12) 0.0245(9) Uani 1 1 d . . .
C20 C 0.9538(4) 0.4169(4) 0.14776(13) 0.0322(10) Uani 1 1 d . . .
H20 H 0.9310 0.3303 0.1550 0.039 Uiso 1 1 calc R . .
C21 C 0.9644(4) 0.4474(5) 0.10886(13) 0.0360(11) Uani 1 1 d . . .
H21 H 0.9481 0.3796 0.0900 0.043 Uiso 1 1 calc R . .
C22 C 1.1966(4) 0.3566(4) 0.21628(12) 0.0244(9) Uani 1 1 d . . .
C23 C 1.2732(4) 0.4508(4) 0.19922(13) 0.0300(10) Uani 1 1 d . . .
H23 H 1.2584 0.5413 0.2040 0.036 Uiso 1 1 calc R . .
C24 C 1.3698(4) 0.4144(4) 0.17564(13) 0.0287(10) Uani 1 1 d . . .
H24 H 1.4204 0.4800 0.1641 0.034 Uiso 1 1 calc R . .
C25 C 1.3943(4) 0.2818(4) 0.16849(11) 0.0237(9) Uani 1 1 d . . .
C26 C 1.3220(4) 0.1879(4) 0.18625(11) 0.0236(9) Uani 1 1 d . . .
H26 H 1.3384 0.0974 0.1821 0.028 Uiso 1 1 calc R . .
C27 C 1.2253(4) 0.2255(4) 0.21017(12) 0.0248(9) Uani 1 1 d . . .
H27 H 1.1777 0.1597 0.2227 0.030 Uiso 1 1 calc R . .
C28 C 1.4968(4) 0.2445(4) 0.14170(13) 0.0334(11) Uani 1 1 d . . .
C29 C 0.7187(4) -0.0625(5) 0.08419(13) 0.0340(11) Uani 1 1 d . . .
H29 H 0.6802 -0.1296 0.0987 0.041 Uiso 1 1 calc R . .
C30 C 0.8122(4) -0.0967(5) 0.05940(13) 0.0344(11) Uani 1 1 d . . .
H30 H 0.8366 -0.1862 0.0571 0.041 Uiso 1 1 calc R . .
C31 C 0.8709(4) -0.0027(5) 0.03788(12) 0.0332(11) Uani 1 1 d . . .
C32 C 0.8288(4) 0.1271(5) 0.04221(13) 0.0365(11) Uani 1 1 d . . .
H32 H 0.8647 0.1956 0.0276 0.044 Uiso 1 1 calc R . .
C33 C 0.7353(4) 0.1549(5) 0.06764(13) 0.0360(11) Uani 1 1 d . . .
H33 H 0.7087 0.2435 0.0706 0.043 Uiso 1 1 calc R . .
C34 C 0.9707(4) -0.0410(5) 0.01150(13) 0.0359(11) Uani 1 1 d . . .
H34 H 0.9949 -0.1310 0.0109 0.043 Uiso 1 1 calc R . .
C35 C 0.2329(4) -0.0102(5) 0.08019(14) 0.0371(11) Uani 1 1 d . . .
H35 H 0.2017 -0.0833 0.0939 0.044 Uiso 1 1 calc R . .
C36 C 0.3259(4) -0.0323(5) 0.05391(13) 0.0356(11) Uani 1 1 d . . .
H36 H 0.3564 -0.1189 0.0497 0.043 Uiso 1 1 calc R . .
C37 C 0.3748(4) 0.0723(5) 0.03354(12) 0.0347(11) Uani 1 1 d . . .
C38 C 0.3238(5) 0.1952(5) 0.04131(14) 0.0415(12) Uani 1 1 d . . .
H38 H 0.3534 0.2703 0.0281 0.050 Uiso 1 1 calc R . .
C39 C 0.2310(4) 0.2094(5) 0.06788(14) 0.0392(12) Uani 1 1 d . . .
H39 H 0.1984 0.2948 0.0727 0.047 Uiso 1 1 calc R . .
C40 C 0.4727(4) 0.0567(5) 0.00495(13) 0.0362(11) Uani 1 1 d . . .
H40 H 0.4997 0.1339 -0.0077 0.043 Uiso 1 1 calc R . .
O1W O 1.0656(5) 0.6125(5) 0.01827(16) 0.0906(16) Uani 1 1 d D . .
H1WA H 0.9819(8) 0.603(6) 0.016(2) 0.109 Uiso 1 1 d D . .
H1WB H 1.107(5) 0.540(3) 0.020(2) 0.109 Uiso 1 1 d D . .
C1S C 0.5176(11) 0.6497(8) 0.0444(3) 0.100(4) Uani 0.75 1 d PD A 1
H1SA H 0.4340 0.6421 0.0280 0.149 Uiso 0.75 1 calc PR A 1
H1SB H 0.5881 0.6741 0.0281 0.149 Uiso 0.75 1 calc PR A 1
H1SC H 0.5093 0.7173 0.0644 0.149 Uiso 0.75 1 calc PR A 1
O1S O 0.5502(10) 0.5204(7) 0.0639(2) 0.114(3) Uani 0.75 1 d PD A 1
H1S H 0.5546 0.5300 0.0883 0.171 Uiso 0.75 1 calc PR A 1
O2W O 0.3261(7) 0.5611(10) 0.0029(2) 0.144(4) Uani 0.75 1 d P B 2
O3W O 0.6620(16) 0.4522(18) 0.0600(6) 0.078(6) Uani 0.25 1 d P C 2

loop_
_atom_site_aniso_label
_atom_site_aniso_U_11
_atom_site_aniso_U_22
_atom_site_aniso_U_33
_atom_site_aniso_U_23
_atom_site_aniso_U_13
_atom_site_aniso_U_12
O1 0.0254(16) 0.0384(18) 0.0313(18) -0.0003(14) 0.0118(13) -0.0011(14)
O2 0.0211(16) 0.0311(16) 0.0440(19) -0.0001(14) 0.0109(13) -0.0030(14)
O3 0.0261(17) 0.0385(19) 0.0289(18) -0.0004(13) 0.0113(13) 0.0012(13)
O4 0.064(2) 0.040(2) 0.106(3) -0.003(2) 0.063(2) -0.0112(19)
N1 0.042(2) 0.044(2) 0.036(2) -0.0008(19) 0.0107(19) -0.0040(19)
N2 0.050(3) 0.033(2) 0.038(2) -0.0020(18) 0.014(2) 0.0025(19)
N3 0.0236(19) 0.044(2) 0.028(2) -0.0050(17) 0.0080(16) 0.0010(17)
N4 0.0245(19) 0.044(2) 0.032(2) 0.0032(18) 0.0036(16) -0.0021(18)
C1 0.019(2) 0.024(2) 0.031(2) -0.0077(18) 0.0051(17) -0.0006(17)
C2 0.024(2) 0.027(2) 0.023(2) -0.0019(17) 0.0058(17) -0.0029(18)
C3 0.023(2) 0.025(2) 0.030(2) -0.0049(18) 0.0073(18) 0.0001(18)
C4 0.023(2) 0.028(2) 0.026(2) -0.0026(18) 0.0066(18) -0.0028(18)
C5 0.044(3) 0.037(3) 0.039(3) -0.008(2) -0.003(2) -0.002(2)
C6 0.026(2) 0.023(2) 0.034(3) -0.0006(18) 0.0020(19) -0.0014(18)
C7 0.020(2) 0.017(2) 0.031(2) -0.0061(17) 0.0073(18) 0.0033(17)
C8 0.024(2) 0.025(2) 0.039(3) -0.0032(19) 0.0091(19) -0.0001(18)
C9 0.030(2) 0.024(2) 0.047(3) -0.002(2) 0.015(2) 0.0049(19)
C10 0.023(2) 0.025(2) 0.025(2) 0.0057(18) 0.0029(17) 0.0018(18)
C11 0.021(2) 0.027(2) 0.026(2) -0.0005(17) -0.0023(18) -0.0009(18)
C12 0.019(2) 0.023(2) 0.031(2) 0.0069(18) 0.0000(18) 0.0000(17)
C13 0.019(2) 0.022(2) 0.028(2) 0.0076(17) 0.0058(17) 0.0069(17)
C14 0.023(2) 0.022(2) 0.024(2) 0.0023(17) 0.0023(17) 0.0020(17)
C15 0.018(2) 0.027(2) 0.026(2) 0.0027(18) 0.0058(17) 0.0016(17)
C16 0.020(2) 0.024(2) 0.034(3) 0.0075(19) 0.0060(18) 0.0063(19)
C17 0.040(3) 0.029(2) 0.037(3) 0.000(2) 0.005(2) -0.006(2)
C18 0.029(2) 0.028(2) 0.030(3) -0.0064(19) 0.0061(19) 0.0004(19)
C19 0.016(2) 0.031(2) 0.027(2) -0.0074(18) 0.0093(17) 0.0036(18)
C20 0.030(2) 0.029(2) 0.039(3) -0.003(2) 0.010(2) -0.0047(19)
C21 0.036(3) 0.043(3) 0.030(3) -0.014(2) 0.008(2) -0.004(2)
C22 0.016(2) 0.033(2) 0.024(2) -0.0014(18) 0.0016(17) -0.0006(18)
C23 0.022(2) 0.024(2) 0.045(3) -0.0044(19) 0.007(2) -0.0023(18)
C24 0.021(2) 0.024(2) 0.042(3) 0.0065(19) 0.007(2) -0.0025(18)
C25 0.016(2) 0.032(2) 0.024(2) 0.0046(18) 0.0029(17) -0.0001(17)
C26 0.023(2) 0.025(2) 0.024(2) 0.0014(17) 0.0055(17) 0.0008(18)
C27 0.022(2) 0.028(2) 0.025(2) 0.0065(17) 0.0055(17) -0.0034(18)
C28 0.026(2) 0.034(3) 0.042(3) 0.000(2) 0.011(2) -0.001(2)
C29 0.025(2) 0.049(3) 0.028(3) 0.003(2) 0.0067(19) -0.003(2)
C30 0.028(2) 0.048(3) 0.027(3) 0.000(2) 0.006(2) 0.006(2)
C31 0.022(2) 0.055(3) 0.024(2) -0.007(2) 0.0068(18) 0.001(2)
C32 0.033(3) 0.046(3) 0.032(3) -0.005(2) 0.011(2) -0.010(2)
C33 0.032(2) 0.045(3) 0.032(3) -0.003(2) 0.012(2) -0.004(2)
C34 0.026(2) 0.053(3) 0.029(3) -0.004(2) 0.0044(19) -0.003(2)
C35 0.030(2) 0.044(3) 0.039(3) 0.009(2) 0.012(2) 0.002(2)
C36 0.032(3) 0.049(3) 0.027(3) 0.008(2) 0.010(2) 0.007(2)
C37 0.024(2) 0.058(3) 0.022(2) 0.006(2) 0.0043(19) 0.002(2)
C38 0.037(3) 0.050(3) 0.038(3) 0.005(2) 0.009(2) -0.008(2)
C39 0.035(3) 0.048(3) 0.037(3) 0.002(2) 0.013(2) -0.003(2)
C40 0.021(2) 0.064(3) 0.024(2) 0.006(2) 0.0064(19) -0.001(2)
O1W 0.093(4) 0.107(4) 0.077(3) 0.031(3) 0.037(3) 0.022(3)
C1S 0.158(10) 0.087(7) 0.051(6) 0.014(5) -0.008(6) -0.063(7)
O1S 0.152(8) 0.109(6) 0.079(5) -0.011(4) 0.008(5) -0.003(5)
O2W 0.077(5) 0.275(11) 0.086(5) 0.082(6) 0.048(4) 0.089(6)
O3W 0.049(10) 0.087(13) 0.103(15) 0.012(10) 0.030(9) 0.042(9)

loop_
_atom_type_symbol
_atom_type_description
_atom_type_scat_dispersion_real
_atom_type_scat_dispersion_imag
_atom_type_scat_source
C C 0.0033 0.0016 'International Tables Vol C Tables 4.2.6.8 and 6.1.1.4'
H H 0.0000 0.0000 'International Tables Vol C Tables 4.2.6.8 and 6.1.1.4'
N N 0.0061 0.0033 'International Tables Vol C Tables 4.2.6.8 and 6.1.1.4'
O O 0.0106 0.0060 'International Tables Vol C Tables 4.2.6.8 and 6.1.1.4'

loop_
_geom_angle_atom_site_label_1
_geom_angle_atom_site_label_2
_geom_angle_atom_site_label_3
_geom_angle
_geom_angle_site_symmetry_1
C17 N1 C21 115.1(4) .
C5 N2 C9 115.4(4) .
C29 N3 C33 118.0(4) .
C35 N4 C39 117.4(4) .
C7 C1 C4 119.7(3) .
C7 C1 C2 119.3(3) .
C4 C1 C2 89.5(3) .
C10 C2 C3 119.1(3) .
C10 C2 C1 117.1(3) .
C3 C2 C1 90.3(3) .
C19 C3 C2 117.7(3) .
C19 C3 C4 117.8(3) .
C2 C3 C4 89.4(3) .
C22 C4 C1 118.9(3) .
C22 C4 C3 117.4(3) .
C1 C4 C3 90.7(3) .
N2 C5 C6 124.5(4) .
C5 C6 C7 119.7(4) .
C6 C7 C8 115.9(4) .
C6 C7 C1 123.0(4) .
C8 C7 C1 121.1(4) .
C9 C8 C7 120.9(4) .
N2 C9 C8 123.6(4) .
C11 C10 C15 117.8(4) .
C11 C10 C2 119.4(4) .
C15 C10 C2 122.7(4) .
C12 C11 C10 121.6(4) .
C11 C12 C13 120.1(4) .
C12 C13 C14 119.1(4) .
C12 C13 C16 118.5(4) .
C14 C13 C16 122.3(4) .
C15 C14 C13 120.1(4) .
C14 C15 C10 121.2(4) .
O2 C16 O1 124.4(4) .
O2 C16 C13 121.3(4) .
O1 C16 C13 114.3(4) .
N1 C17 C18 124.9(4) .
C17 C18 C19 120.3(4) .
C18 C19 C20 116.1(4) .
C18 C19 C3 120.7(4) .
C20 C19 C3 123.1(4) .
C21 C20 C19 119.6(4) .
N1 C21 C20 124.0(4) .
C27 C22 C23 117.8(4) .
C27 C22 C4 122.9(4) .
C23 C22 C4 119.3(4) .
C24 C23 C22 121.0(4) .
C23 C24 C25 120.6(4) .
C26 C25 C24 118.8(4) .
C26 C25 C28 121.4(4) .
C24 C25 C28 119.8(4) .
C25 C26 C27 120.2(4) .
C22 C27 C26 121.6(4) .
O4 C28 O3 123.0(4) .
O4 C28 C25 123.1(4) .
O3 C28 C25 113.9(4) .
N3 C29 C30 122.4(4) .
C29 C30 C31 120.8(4) .
C30 C31 C32 116.6(4) .
C30 C31 C34 120.1(4) .
C32 C31 C34 123.3(4) .
C33 C32 C31 119.7(4) .
N3 C33 C32 122.4(4) .
C34 C34 C31 124.8(6) 3_755
N4 C35 C36 123.3(4) .
C35 C36 C37 120.0(4) .
C38 C37 C36 116.0(4) .
C38 C37 C40 120.8(4) .
C36 C37 C40 123.2(4) .
C39 C38 C37 120.7(4) .
N4 C39 C38 122.6(5) .
C40 C40 C37 125.8(6) 3_655

loop_
_geom_bond_atom_site_label_1
_geom_bond_atom_site_label_2
_geom_bond_distance
_geom_bond_site_symmetry_2
O1 C16 1.319(5) .
O2 C16 1.228(5) .
O3 C28 1.315(5) .
O4 C28 1.210(5) .
N1 C17 1.336(6) .
N1 C21 1.339(6) .
N2 C5 1.337(6) .
N2 C9 1.346(6) .
N3 C29 1.331(6) .
N3 C33 1.346(6) .
N4 C35 1.328(6) .
N4 C39 1.335(6) .
C1 C7 1.491(6) .
C1 C4 1.548(5) .
C1 C2 1.592(6) .
C2 C10 1.501(6) .
C2 C3 1.554(6) .
C3 C19 1.497(6) .
C3 C4 1.587(6) .
C4 C22 1.514(6) .
C5 C6 1.382(6) .
C6 C7 1.383(6) .
C7 C8 1.390(6) .
C8 C9 1.366(6) .
C10 C11 1.393(6) .
C10 C15 1.401(6) .
C11 C12 1.378(6) .
C12 C13 1.395(6) .
C13 C14 1.398(6) .
C13 C16 1.498(5) .
C14 C15 1.382(5) .
C17 C18 1.364(6) .
C18 C19 1.379(6) .
C19 C20 1.394(6) .
C20 C21 1.384(6) .
C22 C27 1.386(6) .
C22 C23 1.396(6) .
C23 C24 1.378(6) .
C24 C25 1.398(6) .
C25 C26 1.380(5) .
C25 C28 1.498(6) .
C26 C27 1.388(6) .
C29 C30 1.375(6) .
C30 C31 1.377(6) .
C31 C32 1.401(6) .
C31 C34 1.470(6) .
C32 C33 1.375(6) .
C34 C34 1.326(9) 3_755
C35 C36 1.381(6) .
C36 C37 1.390(6) .
C37 C38 1.389(7) .
C37 C40 1.466(6) .
C38 C39 1.376(6) .
C40 C40 1.337(9) 3_655
C1S O1S 1.500(8) .

loop_
_geom_hbond_atom_site_label_D
_geom_hbond_atom_site_label_H
_geom_hbond_atom_site_label_A
_geom_hbond_distance_DH
_geom_hbond_distance_HA
_geom_hbond_distance_DA
_geom_hbond_angle_DHA
_geom_hbond_site_symmetry_A
O1 H1 N4 0.84 1.79 2.625(5) 177.1 2
O3 H3 N3 0.84 1.73 2.569(4) 174.6 1_655
O1W H1WB O2W 0.851(5) 2.36(6) 2.794(8) 112(5) 1_655
O1S H1S N2 0.84 2.09 2.764(8) 137.1 2_655
O1S H1S O4 0.84 2.48 2.945(8) 115.6 1_455
